data_7128363
loop_
_publ_author_name
'He, Donglin'
'Clowes, Rob'
'Little, Marc A.'
'Liu, Ming'
'Cooper, Andrew I.'

_publ_section_title
;
 Creating porosity in a trianglimine macrocycle by heterochiral pairing.
;
_journal_issue 50
_journal_name_full 'Chemical communications (Cambridge, England)'
_journal_page_first 6141
_journal_page_last 6144
_journal_paper_doi 10.1039/d1cc01650d
_journal_volume 57
_journal_year 2021
_chemical_formula_moiety 'C42 H48 N6, 2(0.5(C8 H10))'
_chemical_formula_sum 'C50 H58 N6'
_chemical_formula_weight 743.02
_space_group_crystal_system monoclinic
_space_group_IT_number 15
_space_group_name_Hall '-C 2yc'
_space_group_name_H-M_alt 'C 1 2/c 1'
_atom_sites_solution_hydrogens geom
_audit_creation_date 2019-09-26
_audit_creation_method
;
Olex2 1.2
(compiled 2018.05.29 svn.r3508 for OlexSys, GUI svn.r5506)
;
_audit_update_record
;
2021-03-27 deposited with the CCDC.	2021-05-14 downloaded from the CCDC.
;
_cell_angle_alpha 90
_cell_angle_beta 102.506(2)
_cell_angle_gamma 90
_cell_formula_units_Z 8
_cell_length_a 25.2103(4)
_cell_length_b 14.0669(2)
_cell_length_c 25.3934(4)
_cell_measurement_reflns_used 31055
_cell_measurement_temperature 100
_cell_measurement_theta_max 32.7840
_cell_measurement_theta_min 2.1380
_cell_volume 8791.6(2)
_computing_cell_refinement 'CrysAlisPro 1.171.40.45a (Rigaku OD, 2019)'
_computing_data_collection 'CrystalClear-SM Expert 2.0 r7 (Rigaku, 2011)'
_computing_data_reduction 'CrysAlisPro 1.171.40.45a (Rigaku OD, 2019)'
_computing_molecular_graphics 'Olex2 (Dolomanov et al., 2009)'
_computing_publication_material 'Olex2 (Dolomanov et al., 2009)'
_computing_structure_refinement 'ShelXL (Sheldrick, 2015)'
_computing_structure_solution 'SHELXT 2018/2 (Sheldrick, 2018)'
_diffrn_ambient_temperature 100
_diffrn_detector CCD
_diffrn_detector_area_resol_mean 28.5714
_diffrn_detector_type 'Rigaku Saturn724+'
_diffrn_measured_fraction_theta_full 0.999
_diffrn_measured_fraction_theta_max 0.933
_diffrn_measurement_details
;
List of Runs (angles in degrees, time in seconds):

  # Type    Start    End  Width  t~exp~   \w     \q     \k     \f   Frames
#--------------------------------------------------------------------------
  1  \w   -110.00  15.00   1.00    5.00    --  -20.00 -68.00   0.00  125
  2  \w   -110.00  15.00   1.00    5.00    --  -20.00 -68.00 120.00  125
  3  \w   -110.00  15.00   1.00    5.00    --  -20.00 -68.00 240.00  125
  4  \w   -110.00  15.00   1.00    5.00    --  -20.00 -30.00  90.00  125
;
_diffrn_measurement_device 'AFC12 (Right): Kappa 3 circle'
_diffrn_measurement_device_type 'Rigaku Saturn724+ (2x2 bin mode)'
_diffrn_measurement_method 'profile data from \w-scans'
_diffrn_measurement_specimen_support 'Mitegen 50um'
_diffrn_orient_matrix_type 'CrysAlisPro convention (1999,Acta A55,543-557)'
_diffrn_orient_matrix_UB_11 -0.0046428000
_diffrn_orient_matrix_UB_12 0.0445487000
_diffrn_orient_matrix_UB_13 0.0112939000
_diffrn_orient_matrix_UB_21 0.0282405000
_diffrn_orient_matrix_UB_22 0.0045088000
_diffrn_orient_matrix_UB_23 0.0110644000
_diffrn_orient_matrix_UB_31 0.0034186000
_diffrn_orient_matrix_UB_32 0.0231797000
_diffrn_orient_matrix_UB_33 -0.0238428000
_diffrn_radiation_collimation 0.3
_diffrn_radiation_monochromator Confocal
_diffrn_radiation_probe x-ray
_diffrn_radiation_type MoK\a
_diffrn_radiation_wavelength 0.71073
_diffrn_reflns_av_R_equivalents 0.0536
_diffrn_reflns_av_unetI/netI 0.0535
_diffrn_reflns_Laue_measured_fraction_full 0.999
_diffrn_reflns_Laue_measured_fraction_max 0.933
_diffrn_reflns_limit_h_max 33
_diffrn_reflns_limit_h_min -37
_diffrn_reflns_limit_k_max 20
_diffrn_reflns_limit_k_min -20
_diffrn_reflns_limit_l_max 38
_diffrn_reflns_limit_l_min -28
_diffrn_reflns_number 70247
_diffrn_reflns_point_group_measured_fraction_full 0.999
_diffrn_reflns_point_group_measured_fraction_max 0.933
_diffrn_reflns_theta_full 25.242
_diffrn_reflns_theta_max 33.075
_diffrn_reflns_theta_min 1.778
_diffrn_source 'Rotating Anode'
_diffrn_source_current 24.0
_diffrn_source_power 1.2
_diffrn_source_target Mo
_diffrn_source_type 'Rotating Anode'
_diffrn_source_voltage 50.0
_exptl_absorpt_coefficient_mu 0.066
_exptl_absorpt_correction_T_max 1.00000
_exptl_absorpt_correction_T_min 0.61613
_exptl_absorpt_correction_type multi-scan
_exptl_absorpt_process_details
;
CrysAlisPro 1.171.40.45a (Rigaku Oxford Diffraction, 2019)
Empirical absorption correction using spherical harmonics,
 implemented in SCALE3 ABSPACK scaling algorithm.
;
_exptl_crystal_colour colourless
_exptl_crystal_colour_primary colourless
_exptl_crystal_density_diffrn 1.123
_exptl_crystal_description block
_exptl_crystal_F_000 3200
_exptl_crystal_size_max 0.537
_exptl_crystal_size_mid 0.28
_exptl_crystal_size_min 0.088
_refine_diff_density_max 0.336
_refine_diff_density_min -0.369
_refine_diff_density_rms 0.057
_refine_ls_extinction_method none
_refine_ls_goodness_of_fit_ref 1.015
_refine_ls_hydrogen_treatment constr
_refine_ls_matrix_type full
_refine_ls_number_parameters 507
_refine_ls_number_reflns 15555
_refine_ls_number_restraints 0
_refine_ls_restrained_S_all 1.015
_refine_ls_R_factor_all 0.0963
_refine_ls_R_factor_gt 0.0637
_refine_ls_shift/su_max 0.001
_refine_ls_shift/su_mean 0.000
_refine_ls_structure_factor_coef Fsqd
_refine_ls_weighting_details 'w=1/[\s^2^(Fo^2^)+(0.0659P)^2^+5.3816P] where P=(Fo^2^+2Fc^2^)/3'
_refine_ls_weighting_scheme calc
_refine_ls_wR_factor_gt 0.1397
_refine_ls_wR_factor_ref 0.1559
_reflns_Friedel_coverage 0.000
_reflns_number_gt 11060
_reflns_number_total 15555
_reflns_threshold_expression 'I > 2\s(I)'
_cod_data_source_file d1cc01650d2.cif
_cod_data_source_block 1pX_1-rac_100K_publ
_cod_depositor_comments 'Adding full bibliography for 7128359--7128364.cif.'
_cod_database_code 7128363
_shelx_shelxl_version_number 2018/3
_chemical_oxdiff_formula C42H48N6
_shelx_space_group_comment
;
The symmetry employed for this shelxl refinement is uniquely defined
by the following loop, which should always be used as a source of
symmetry information in preference to the above space-group names.
They are only intended as comments.
;
_shelx_estimated_absorpt_t_max 0.994
_shelx_estimated_absorpt_t_min 0.965
_reflns_odcompleteness_completeness 99.86
_reflns_odcompleteness_iscentric 1
_reflns_odcompleteness_theta 26.32
_olex2_refinement_description
;
1. Fixed Uiso
 At 1.2 times of:
  All C(H) groups, All C(H,H) groups
 At 1.5 times of:
  All C(H,H,H) groups
2.a Ternary CH refined with riding coordinates:
 C9(H9), C14(H14), C23(H23), C28(H28), C37(H37), C42(H42)
2.b Secondary CH2 refined with riding coordinates:
 C10(H10A,H10B), C11(H11A,H11B), C12(H12A,H12B), C13(H13A,H13B), C24(H24A,
 H24B), C25(H25A,H25B), C26(H26A,H26B), C27(H27A,H27B), C38(H38A,H38B),
 C39(H39A,H39B), C40(H40A,H40B), C41(H41A,H41B)
2.c Aromatic/amide H refined with riding coordinates:
 C2(H2), C4(H4), C5(H5), C6(H6), C7(H7), C8(H8), C15(H15), C17(H17), C19(H19),
 C20(H20), C21(H21), C22(H22), C29(H29), C31(H31), C32(H32), C33(H33), C35(H35),
  C36(H36), C43(H43), C45(H45), C47(H47), C49(H49)
2.d Idealised Me refined as rotating group:
 C46(H46A,H46B,H46C), C50(H50A,H50B,H50C)
;
_olex2_submission_special_instructions 'No special instructions were received'
_oxdiff_exptl_absorpt_empirical_details
;
Empirical correction (ABSPACK) includes:
- Absorption correction using spherical harmonics
- Frame scaling
- Detector area scaling
;
_oxdiff_exptl_absorpt_empirical_full_max 1.490
_oxdiff_exptl_absorpt_empirical_full_min 0.767

loop_
_space_group_symop_operation_xyz
'x, y, z'
'-x, y, -z+1/2'
'x+1/2, y+1/2, z'
'-x+1/2, y+1/2, -z+1/2'
'-x, -y, -z'
'x, -y, z-1/2'
'-x+1/2, -y+1/2, -z'
'x+1/2, -y+1/2, z-1/2'

loop_
_atom_site_label
_atom_site_type_symbol
_atom_site_fract_x
_atom_site_fract_y
_atom_site_fract_z
_atom_site_U_iso_or_equiv
_atom_site_adp_type
_atom_site_occupancy
_atom_site_site_symmetry_order
_atom_site_calc_flag
_atom_site_refinement_flags_posn
_atom_site_refinement_flags_adp
_atom_site_refinement_flags_occupancy
_atom_site_disorder_assembly
_atom_site_disorder_group
N1 N 0.82086(4) 0.61357(8) 0.67837(4) 0.0212(2) Uani 1 1 d . . . . .
N2 N 0.78695(4) 0.79334(8) 0.72011(4) 0.0200(2) Uani 1 1 d . . . . .
N3 N 0.61690(4) 1.01096(7) 0.53224(4) 0.0207(2) Uani 1 1 d . . . . .
N4 N 0.55110(4) 0.93007(7) 0.43289(4) 0.0211(2) Uani 1 1 d . . . . .
N5 N 0.62597(4) 0.51830(7) 0.37051(4) 0.0203(2) Uani 1 1 d . . . . .
N6 N 0.69758(4) 0.41298(7) 0.45344(4) 0.0205(2) Uani 1 1 d . . . . .
C1 C 0.72235(5) 0.45375(9) 0.54701(5) 0.0221(2) Uani 1 1 d . . . . .
C2 C 0.75641(5) 0.50530(9) 0.58756(5) 0.0204(2) Uani 1 1 d . . . . .
H2 H 0.785465 0.541293 0.579340 0.025 Uiso 1 1 calc R . . . .
C3 C 0.74816(5) 0.50447(10) 0.64039(5) 0.0230(2) Uani 1 1 d . . . . .
C4 C 0.70546(6) 0.45156(13) 0.65200(6) 0.0389(4) Uani 1 1 d . . . . .
H4 H 0.699661 0.450515 0.687733 0.047 Uiso 1 1 calc R . . . .
C5 C 0.67120(7) 0.40015(15) 0.61160(6) 0.0511(5) Uani 1 1 d . . . . .
H5 H 0.641973 0.364584 0.619772 0.061 Uiso 1 1 calc R . . . .
C6 C 0.67964(6) 0.40078(12) 0.55960(6) 0.0373(4) Uani 1 1 d . . . . .
H6 H 0.656364 0.365118 0.532229 0.045 Uiso 1 1 calc R . . . .
C7 C 0.72936(5) 0.45773(9) 0.49097(5) 0.0210(2) Uani 1 1 d . . . . .
H7 H 0.758151 0.494391 0.482719 0.025 Uiso 1 1 calc R . . . .
C8 C 0.78242(5) 0.55932(9) 0.68455(5) 0.0215(2) Uani 1 1 d . . . . .
H8 H 0.775294 0.553684 0.719654 0.026 Uiso 1 1 calc R . . . .
C9 C 0.85105(5) 0.66039(9) 0.72727(5) 0.0189(2) Uani 1 1 d . . . . .
H9 H 0.836981 0.637588 0.758961 0.023 Uiso 1 1 calc R . . . .
C10 C 0.91131(5) 0.63461(10) 0.73550(5) 0.0232(2) Uani 1 1 d . . . . .
H10A H 0.915602 0.564801 0.739129 0.028 Uiso 1 1 calc R . . . .
H10B H 0.925036 0.654746 0.703545 0.028 Uiso 1 1 calc R . . . .
C11 C 0.94464(5) 0.68277(10) 0.78586(5) 0.0251(3) Uani 1 1 d . . . . .
H11A H 0.932146 0.660468 0.818116 0.030 Uiso 1 1 calc R . . . .
H11B H 0.983414 0.665457 0.790274 0.030 Uiso 1 1 calc R . . . .
C12 C 0.93835(5) 0.79036(10) 0.78096(6) 0.0260(3) Uani 1 1 d . . . . .
H12A H 0.953522 0.813240 0.750413 0.031 Uiso 1 1 calc R . . . .
H12B H 0.958814 0.820936 0.814337 0.031 Uiso 1 1 calc R . . . .
C13 C 0.87846(5) 0.81770(9) 0.77180(5) 0.0223(2) Uani 1 1 d . . . . .
H13A H 0.874942 0.887436 0.767057 0.027 Uiso 1 1 calc R . . . .
H13B H 0.864548 0.800342 0.804104 0.027 Uiso 1 1 calc R . . . .
C14 C 0.84384(5) 0.76848(9) 0.72227(5) 0.0192(2) Uani 1 1 d . . . . .
H14 H 0.854766 0.791291 0.688852 0.023 Uiso 1 1 calc R . . . .
C15 C 0.76233(5) 0.84087(8) 0.67958(5) 0.0187(2) Uani 1 1 d . . . . .
H15 H 0.780636 0.854930 0.651519 0.022 Uiso 1 1 calc R . . . .
C16 C 0.70589(5) 0.87499(8) 0.67484(5) 0.0187(2) Uani 1 1 d . . . . .
C17 C 0.67743(5) 0.91381(8) 0.62660(5) 0.0193(2) Uani 1 1 d . . . . .
H17 H 0.693725 0.915666 0.596211 0.023 Uiso 1 1 calc R . . . .
C18 C 0.62493(5) 0.95022(8) 0.62237(5) 0.0200(2) Uani 1 1 d . . . . .
C19 C 0.60115(5) 0.94551(9) 0.66718(5) 0.0239(3) Uani 1 1 d . . . . .
H19 H 0.565511 0.969649 0.664755 0.029 Uiso 1 1 calc R . . . .
C20 C 0.62936(5) 0.90567(10) 0.71534(5) 0.0251(3) Uani 1 1 d . . . . .
H20 H 0.612724 0.901974 0.745461 0.030 Uiso 1 1 calc R . . . .
C21 C 0.68160(5) 0.87142(9) 0.71947(5) 0.0215(2) Uani 1 1 d . . . . .
H21 H 0.700993 0.845464 0.752618 0.026 Uiso 1 1 calc R . . . .
C22 C 0.59559(5) 0.99786(8) 0.57270(5) 0.0199(2) Uani 1 1 d . . . . .
H22 H 0.559536 1.019447 0.570922 0.024 Uiso 1 1 calc R . . . .
C23 C 0.58602(5) 1.06815(8) 0.48784(5) 0.0187(2) Uani 1 1 d . . . . .
H23 H 0.548362 1.078391 0.493404 0.022 Uiso 1 1 calc R . . . .
C24 C 0.61493(5) 1.16419(9) 0.48887(5) 0.0237(3) Uani 1 1 d . . . . .
H24A H 0.613755 1.197473 0.522948 0.028 Uiso 1 1 calc R . . . .
H24B H 0.653540 1.153175 0.488106 0.028 Uiso 1 1 calc R . . . .
C25 C 0.58908(6) 1.22752(9) 0.44121(6) 0.0283(3) Uani 1 1 d . . . . .
H25A H 0.551667 1.244601 0.443910 0.034 Uiso 1 1 calc R . . . .
H25B H 0.610322 1.286947 0.442243 0.034 Uiso 1 1 calc R . . . .
C26 C 0.58760(6) 1.17581(10) 0.38812(6) 0.0311(3) Uani 1 1 d . . . . .
H26A H 0.625171 1.163551 0.384034 0.037 Uiso 1 1 calc R . . . .
H26B H 0.569386 1.216310 0.357650 0.037 Uiso 1 1 calc R . . . .
C27 C 0.55709(6) 1.08165(10) 0.38675(5) 0.0265(3) Uani 1 1 d . . . . .
H27A H 0.557003 1.048657 0.352292 0.032 Uiso 1 1 calc R . . . .
H27B H 0.518889 1.094439 0.388488 0.032 Uiso 1 1 calc R . . . .
C28 C 0.58329(5) 1.01718(9) 0.43392(5) 0.0204(2) Uani 1 1 d . . . . .
H28 H 0.620905 1.000157 0.430486 0.024 Uiso 1 1 calc R . . . .
C29 C 0.57090(5) 0.85510(9) 0.41695(5) 0.0209(2) Uani 1 1 d . . . . .
H29 H 0.603886 0.859942 0.404798 0.025 Uiso 1 1 calc R . . . .
C30 C 0.54509(5) 0.76074(9) 0.41641(5) 0.0199(2) Uani 1 1 d . . . . .
C31 C 0.49976(5) 0.74469(9) 0.43898(6) 0.0250(3) Uani 1 1 d . . . . .
H31 H 0.482300 0.796595 0.452153 0.030 Uiso 1 1 calc R . . . .
C32 C 0.48050(5) 0.65321(10) 0.44202(6) 0.0290(3) Uani 1 1 d . . . . .
H32 H 0.449495 0.642684 0.456860 0.035 Uiso 1 1 calc R . . . .
C33 C 0.50625(5) 0.57629(9) 0.42349(6) 0.0256(3) Uani 1 1 d . . . . .
H33 H 0.493085 0.513664 0.426419 0.031 Uiso 1 1 calc R . . . .
C34 C 0.55104(5) 0.59072(9) 0.40076(5) 0.0207(2) Uani 1 1 d . . . . .
C35 C 0.56942(5) 0.68377(9) 0.39656(5) 0.0210(2) Uani 1 1 d . . . . .
H35 H 0.599120 0.694577 0.379801 0.025 Uiso 1 1 calc R . . . .
C36 C 0.58113(5) 0.50900(9) 0.38507(5) 0.0199(2) Uani 1 1 d . . . . .
H36 H 0.566321 0.447054 0.385906 0.024 Uiso 1 1 calc R . . . .
C37 C 0.65285(5) 0.43101(8) 0.35855(5) 0.0185(2) Uani 1 1 d . . . . .
H37 H 0.629248 0.375329 0.362193 0.022 Uiso 1 1 calc R . . . .
C38 C 0.66188(5) 0.43414(9) 0.30094(5) 0.0226(2) Uani 1 1 d . . . . .
H38A H 0.626435 0.440087 0.275194 0.027 Uiso 1 1 calc R . . . .
H38B H 0.684091 0.490479 0.296618 0.027 Uiso 1 1 calc R . . . .
C39 C 0.69070(5) 0.34419(10) 0.28837(5) 0.0254(3) Uani 1 1 d . . . . .
H39A H 0.697007 0.348198 0.251291 0.031 Uiso 1 1 calc R . . . .
H39B H 0.667305 0.288287 0.290204 0.031 Uiso 1 1 calc R . . . .
C40 C 0.74497(6) 0.33155(11) 0.32834(6) 0.0299(3) Uani 1 1 d . . . . .
H40A H 0.769711 0.384169 0.323909 0.036 Uiso 1 1 calc R . . . .
H40B H 0.761961 0.271101 0.320706 0.036 Uiso 1 1 calc R . . . .
C41 C 0.73704(5) 0.33057(10) 0.38639(5) 0.0263(3) Uani 1 1 d . . . . .
H41A H 0.772920 0.326321 0.411568 0.032 Uiso 1 1 calc R . . . .
H41B H 0.715708 0.273737 0.391873 0.032 Uiso 1 1 calc R . . . .
C42 C 0.70747(5) 0.42032(9) 0.39909(5) 0.0193(2) Uani 1 1 d . . . . .
H42 H 0.730587 0.477314 0.396850 0.023 Uiso 1 1 calc R . . . .
C43 C 0.74428(7) 0.74472(13) 0.55247(7) 0.0419(4) Uani 1 1 d . . . . .
H43 H 0.741567 0.740743 0.589136 0.050 Uiso 1 1 calc R . . . .
C44 C 0.70305(6) 0.70854(11) 0.51308(7) 0.0364(3) Uani 1 1 d . . . . .
C45 C 0.71014(7) 0.71300(15) 0.46007(7) 0.0496(5) Uani 1 1 d . . . . .
H45 H 0.683163 0.686502 0.431897 0.060 Uiso 1 1 calc R . . . .
C46 C 0.65297(7) 0.66694(15) 0.52716(8) 0.0496(4) Uani 1 1 d . . . . .
H46A H 0.661576 0.645018 0.564683 0.074 Uiso 1 1 calc GR . . . .
H46B H 0.640197 0.613152 0.503247 0.074 Uiso 1 1 calc GR . . . .
H46C H 0.624498 0.715542 0.522742 0.074 Uiso 1 1 calc GR . . . .
C47 C 0.48520(9) 0.43454(14) 0.26997(11) 0.0844(11) Uani 1 1 d . . . . .
H47 H 0.475210 0.493472 0.283317 0.101 Uiso 1 1 calc R . . . .
C48 C 0.46968(9) 0.34997(15) 0.29113(12) 0.0714(8) Uani 1 1 d . . . . .
C49 C 0.48519(8) 0.26593(14) 0.26970(10) 0.0677(7) Uani 1 1 d . . . . .
H49 H 0.474963 0.206892 0.282738 0.081 Uiso 1 1 calc R . . . .
C50 C 0.43755(12) 0.3491(2) 0.33447(13) 0.0946(10) Uani 1 1 d . . . . .
H50A H 0.460874 0.328161 0.368524 0.142 Uiso 1 1 calc GR . . . .
H50B H 0.406787 0.305344 0.324281 0.142 Uiso 1 1 calc GR . . . .
H50C H 0.423999 0.413272 0.338885 0.142 Uiso 1 1 calc GR . . . .

loop_
_atom_site_aniso_label
_atom_site_aniso_U_11
_atom_site_aniso_U_22
_atom_site_aniso_U_33
_atom_site_aniso_U_23
_atom_site_aniso_U_13
_atom_site_aniso_U_12
N1 0.0184(4) 0.0293(6) 0.0151(5) -0.0032(4) 0.0019(4) 0.0000(4)
N2 0.0154(4) 0.0254(5) 0.0190(5) 0.0035(4) 0.0035(4) 0.0010(4)
N3 0.0179(4) 0.0197(5) 0.0229(5) 0.0038(4) 0.0007(4) 0.0008(4)
N4 0.0210(5) 0.0190(5) 0.0232(5) -0.0005(4) 0.0043(4) -0.0003(4)
N5 0.0248(5) 0.0172(5) 0.0190(5) -0.0033(4) 0.0049(4) 0.0002(4)
N6 0.0234(5) 0.0211(5) 0.0174(5) -0.0019(4) 0.0052(4) -0.0016(4)
C1 0.0227(5) 0.0259(6) 0.0170(6) -0.0001(5) 0.0025(5) -0.0039(5)
C2 0.0165(5) 0.0263(6) 0.0184(6) -0.0016(5) 0.0036(4) -0.0021(4)
C3 0.0193(5) 0.0323(7) 0.0161(6) 0.0002(5) 0.0011(5) -0.0031(5)
C4 0.0361(8) 0.0644(11) 0.0154(6) 0.0015(6) 0.0040(6) -0.0243(7)
C5 0.0517(10) 0.0806(14) 0.0195(7) 0.0027(8) 0.0044(7) -0.0460(10)
C6 0.0425(8) 0.0494(9) 0.0173(6) 0.0005(6) 0.0006(6) -0.0269(7)
C7 0.0209(5) 0.0239(6) 0.0187(6) -0.0026(4) 0.0054(5) -0.0031(4)
C8 0.0173(5) 0.0322(7) 0.0145(5) -0.0013(5) 0.0022(4) 0.0008(4)
C9 0.0159(5) 0.0278(6) 0.0127(5) -0.0007(4) 0.0021(4) -0.0008(4)
C10 0.0186(5) 0.0314(7) 0.0188(6) -0.0041(5) 0.0023(5) 0.0032(5)
C11 0.0172(5) 0.0356(7) 0.0204(6) -0.0036(5) -0.0007(5) 0.0045(5)
C12 0.0175(5) 0.0342(7) 0.0241(7) -0.0041(5) -0.0004(5) -0.0030(5)
C13 0.0196(5) 0.0252(6) 0.0211(6) -0.0014(5) 0.0021(5) 0.0003(4)
C14 0.0144(5) 0.0279(6) 0.0154(5) 0.0023(4) 0.0032(4) 0.0001(4)
C15 0.0175(5) 0.0206(6) 0.0176(6) 0.0025(4) 0.0030(4) -0.0027(4)
C16 0.0164(5) 0.0181(5) 0.0206(6) 0.0024(4) 0.0019(4) -0.0019(4)
C17 0.0173(5) 0.0200(6) 0.0201(6) 0.0037(4) 0.0027(4) -0.0019(4)
C18 0.0180(5) 0.0185(6) 0.0222(6) 0.0031(4) 0.0015(5) -0.0020(4)
C19 0.0174(5) 0.0271(6) 0.0267(7) 0.0026(5) 0.0037(5) 0.0005(4)
C20 0.0219(6) 0.0311(7) 0.0233(6) 0.0041(5) 0.0073(5) 0.0003(5)
C21 0.0206(5) 0.0223(6) 0.0208(6) 0.0045(5) 0.0028(5) -0.0011(4)
C22 0.0162(5) 0.0184(6) 0.0235(6) 0.0024(4) 0.0009(5) 0.0005(4)
C23 0.0177(5) 0.0172(5) 0.0200(6) 0.0032(4) 0.0015(4) 0.0016(4)
C24 0.0240(6) 0.0207(6) 0.0234(6) 0.0023(5) -0.0015(5) -0.0031(4)
C25 0.0315(7) 0.0200(6) 0.0295(7) 0.0058(5) -0.0022(6) -0.0045(5)
C26 0.0362(7) 0.0302(7) 0.0233(7) 0.0089(5) -0.0014(6) -0.0085(6)
C27 0.0306(6) 0.0258(7) 0.0207(6) 0.0018(5) 0.0000(5) -0.0047(5)
C28 0.0186(5) 0.0189(6) 0.0239(6) 0.0010(4) 0.0050(5) 0.0004(4)
C29 0.0224(5) 0.0214(6) 0.0196(6) 0.0007(4) 0.0056(5) 0.0013(4)
C30 0.0217(5) 0.0195(6) 0.0184(6) -0.0003(4) 0.0042(5) 0.0023(4)
C31 0.0231(6) 0.0230(6) 0.0302(7) -0.0027(5) 0.0090(5) 0.0028(5)
C32 0.0242(6) 0.0280(7) 0.0383(8) -0.0032(6) 0.0147(6) -0.0017(5)
C33 0.0239(6) 0.0212(6) 0.0327(7) -0.0021(5) 0.0083(5) -0.0018(5)
C34 0.0227(5) 0.0202(6) 0.0189(6) -0.0005(4) 0.0038(5) 0.0020(4)
C35 0.0230(5) 0.0210(6) 0.0201(6) 0.0005(4) 0.0075(5) 0.0020(4)
C36 0.0233(5) 0.0179(5) 0.0178(6) -0.0011(4) 0.0030(5) 0.0001(4)
C37 0.0205(5) 0.0164(5) 0.0194(6) -0.0036(4) 0.0061(5) -0.0020(4)
C38 0.0287(6) 0.0220(6) 0.0174(6) -0.0027(4) 0.0053(5) -0.0023(5)
C39 0.0303(6) 0.0269(7) 0.0209(6) -0.0089(5) 0.0095(5) -0.0021(5)
C40 0.0267(6) 0.0362(8) 0.0290(7) -0.0109(6) 0.0106(6) 0.0027(5)
C41 0.0238(6) 0.0305(7) 0.0241(6) -0.0051(5) 0.0042(5) 0.0054(5)
C42 0.0205(5) 0.0212(6) 0.0171(6) -0.0046(4) 0.0059(5) -0.0034(4)
C43 0.0454(9) 0.0483(10) 0.0278(8) -0.0060(7) -0.0012(7) 0.0003(7)
C44 0.0355(8) 0.0366(8) 0.0325(8) -0.0016(6) -0.0027(7) 0.0091(6)
C45 0.0434(9) 0.0681(13) 0.0303(9) -0.0080(8) -0.0075(8) -0.0083(8)
C46 0.0396(9) 0.0639(12) 0.0404(10) 0.0045(9) -0.0021(8) 0.0044(8)
C47 0.0645(17) 0.0363(10) 0.118(3) -0.0116(11) -0.0550(14) 0.0058(9)
C48 0.0519(12) 0.0468(12) 0.0891(18) -0.0085(11) -0.0426(12) 0.0043(9)
C49 0.0569(13) 0.0360(10) 0.0867(19) 0.0001(9) -0.0360(11) -0.0010(8)
C50 0.0800(18) 0.0810(19) 0.098(2) -0.0230(16) -0.0345(17) 0.0094(14)

loop_
_atom_type_symbol
_atom_type_description
_atom_type_scat_dispersion_real
_atom_type_scat_dispersion_imag
_atom_type_scat_source
C C 0.0033 0.0016 'International Tables Vol C Tables 4.2.6.8 and 6.1.1.4'
H H 0.0000 0.0000 'International Tables Vol C Tables 4.2.6.8 and 6.1.1.4'
N N 0.0061 0.0033 'International Tables Vol C Tables 4.2.6.8 and 6.1.1.4'

loop_
_geom_angle_atom_site_label_1
_geom_angle_atom_site_label_2
_geom_angle_atom_site_label_3
_geom_angle
_geom_angle_site_symmetry_1
_geom_angle_site_symmetry_3
_geom_angle_publ_flag
C8 N1 C9 115.83(10) . . ?
C15 N2 C14 117.27(10) . . ?
C22 N3 C23 117.03(10) . . ?
C29 N4 C28 116.44(10) . . ?
C36 N5 C37 117.04(10) . . ?
C7 N6 C42 117.73(10) . . ?
C2 C1 C6 119.28(12) . . ?
C2 C1 C7 120.71(11) . . ?
C6 C1 C7 119.96(11) . . ?
C1 C2 C3 120.51(11) . . ?
C2 C3 C8 122.62(11) . . ?
C4 C3 C2 119.28(12) . . ?
C4 C3 C8 118.09(11) . . ?
C3 C4 C5 120.45(13) . . ?
C6 C5 C4 120.09(13) . . ?
C5 C6 C1 120.40(13) . . ?
N6 C7 C1 121.18(11) . . ?
N1 C8 C3 123.84(11) . . ?
N1 C9 C10 109.10(10) . . ?
N1 C9 C14 110.19(10) . . ?
C10 C9 C14 110.03(10) . . ?
C11 C10 C9 111.02(10) . . ?
C12 C11 C10 110.08(11) . . ?
C11 C12 C13 110.16(11) . . ?
C12 C13 C14 112.34(10) . . ?
N2 C14 C9 109.71(9) . . ?
N2 C14 C13 107.56(10) . . ?
C13 C14 C9 110.11(10) . . ?
N2 C15 C16 121.89(11) . . ?
C17 C16 C15 120.15(11) . . ?
C17 C16 C21 119.62(11) . . ?
C21 C16 C15 120.20(11) . . ?
C16 C17 C18 120.66(11) . . ?
C17 C18 C22 121.42(11) . . ?
C19 C18 C17 118.98(11) . . ?
C19 C18 C22 119.52(11) . . ?
C20 C19 C18 120.44(11) . . ?
C21 C20 C19 120.20(12) . . ?
C20 C21 C16 120.09(12) . . ?
N3 C22 C18 122.30(11) . . ?
N3 C23 C24 107.43(10) . . ?
N3 C23 C28 110.13(10) . . ?
C24 C23 C28 110.88(10) . . ?
C25 C24 C23 112.35(10) . . ?
C26 C25 C24 110.25(11) . . ?
C25 C26 C27 110.44(11) . . ?
C26 C27 C28 111.42(11) . . ?
N4 C28 C23 108.91(10) . . ?
N4 C28 C27 109.69(10) . . ?
C27 C28 C23 110.45(10) . . ?
N4 C29 C30 123.13(11) . . ?
C31 C30 C29 122.47(11) . . ?
C35 C30 C29 118.34(11) . . ?
C35 C30 C31 118.99(11) . . ?
C32 C31 C30 119.94(12) . . ?
C31 C32 C33 120.54(12) . . ?
C34 C33 C32 120.40(12) . . ?
C33 C34 C35 118.71(11) . . ?
C33 C34 C36 120.58(11) . . ?
C35 C34 C36 120.56(11) . . ?
C30 C35 C34 121.36(11) . . ?
N5 C36 C34 122.64(11) . . ?
N5 C37 C38 110.21(10) . . ?
N5 C37 C42 109.29(9) . . ?
C38 C37 C42 110.25(10) . . ?
C39 C38 C37 110.63(10) . . ?
C38 C39 C40 110.85(10) . . ?
C39 C40 C41 110.87(11) . . ?
C40 C41 C42 111.45(11) . . ?
N6 C42 C37 109.19(9) . . ?
N6 C42 C41 109.32(10) . . ?
C41 C42 C37 110.17(10) . . ?
C44 C43 C45 121.60(16) . 7_666 ?
C43 C44 C45 116.75(16) . . ?
C43 C44 C46 120.84(16) . . ?
C45 C44 C46 122.41(15) . . ?
C43 C45 C44 121.61(15) 7_666 . ?
C47 C47 C48 121.54(17) 2_655 . ?
C47 C48 C50 122.0(2) . . ?
C49 C48 C47 116.6(3) . . ?
C49 C48 C50 121.4(2) . . ?
C49 C49 C48 121.89(17) 2_655 . ?

loop_
_geom_bond_atom_site_label_1
_geom_bond_atom_site_label_2
_geom_bond_distance
_geom_bond_site_symmetry_2
_geom_bond_publ_flag
N1 C8 1.2697(16) . ?
N1 C9 1.4648(15) . ?
N2 C14 1.4657(14) . ?
N2 C15 1.2706(15) . ?
N3 C22 1.2718(16) . ?
N3 C23 1.4642(15) . ?
N4 C28 1.4669(16) . ?
N4 C29 1.2699(16) . ?
N5 C36 1.2700(16) . ?
N5 C37 1.4657(15) . ?
N6 C7 1.2711(16) . ?
N6 C42 1.4582(15) . ?
C1 C2 1.3931(17) . ?
C1 C6 1.4021(18) . ?
C1 C7 1.4726(17) . ?
C2 C3 1.4015(17) . ?
C3 C4 1.3917(18) . ?
C3 C8 1.4762(17) . ?
C4 C5 1.392(2) . ?
C5 C6 1.382(2) . ?
C9 C10 1.5316(16) . ?
C9 C14 1.5334(18) . ?
C10 C11 1.5280(18) . ?
C11 C12 1.524(2) . ?
C12 C13 1.5264(17) . ?
C13 C14 1.5322(17) . ?
C15 C16 1.4815(16) . ?
C16 C17 1.3904(17) . ?
C16 C21 1.4009(17) . ?
C17 C18 1.4013(16) . ?
C18 C19 1.3978(18) . ?
C18 C22 1.4775(17) . ?
C19 C20 1.3926(18) . ?
C20 C21 1.3848(17) . ?
C23 C24 1.5325(17) . ?
C23 C28 1.5338(18) . ?
C24 C25 1.5301(18) . ?
C25 C26 1.525(2) . ?
C26 C27 1.5283(18) . ?
C27 C28 1.5334(18) . ?
C29 C30 1.4770(17) . ?
C30 C31 1.4034(17) . ?
C30 C35 1.3916(17) . ?
C31 C32 1.3834(19) . ?
C32 C33 1.3949(18) . ?
C33 C34 1.3897(18) . ?
C34 C35 1.4004(17) . ?
C34 C36 1.4789(17) . ?
C37 C38 1.5290(17) . ?
C37 C42 1.5377(17) . ?
C38 C39 1.5268(18) . ?
C39 C40 1.527(2) . ?
C40 C41 1.5299(19) . ?
C41 C42 1.5356(17) . ?
C43 C44 1.375(2) . ?
C43 C45 1.391(3) 7_666 ?
C44 C45 1.397(2) . ?
C44 C46 1.503(2) . ?
C47 C47 1.383(6) 2_655 ?
C47 C48 1.396(3) . ?
C48 C49 1.392(3) . ?
C48 C50 1.501(4) . ?
C49 C49 1.372(5) 2_655 ?
